data_1508549
loop_
_publ_author_name
'Kanazawa, Arihiro'
'Shibutani, Shota'
'Yoshinari, Nobuto'
'Konno, Takumi'
'Kanaoka, Shokyoku'
'Aoshima, Sadahito'

_publ_section_title
;
 Structure Effects of Lewis Acids on the Living Cationic Polymerization
 ofp-Methoxystyrene: Distinct Difference in Polymerization Behavior from
 Vinyl Ethers
;
_journal_issue 19
_journal_name_full Macromolecules
_journal_page_first 7749
_journal_paper_doi 10.1021/ma301505j
_journal_volume 45
_journal_year 2012
_chemical_formula_moiety 'C16 H36 N, C4 H8 Cl5 O Sn'
_chemical_formula_sum 'C20 H44 Cl5 N O Sn'
_chemical_formula_weight 610.50
_chemical_name_systematic
; 
 ? 
;
_space_group_IT_number 2
_symmetry_cell_setting triclinic
_symmetry_space_group_name_Hall '-P 1'
_symmetry_space_group_name_H-M 'P -1'
_atom_sites_solution_hydrogens geom
_atom_sites_solution_primary direct
_atom_sites_solution_secondary difmap
_audit_creation_method SHELXL-97
_cell_angle_alpha 72.932(5)
_cell_angle_beta 64.349(5)
_cell_angle_gamma 86.317(6)
_cell_formula_units_Z 2
_cell_length_a 11.3265(6)
_cell_length_b 11.7429(5)
_cell_length_c 12.8716(6)
_cell_measurement_reflns_used 4008
_cell_measurement_temperature 280(2)
_cell_measurement_theta_max 27.46
_cell_measurement_theta_min 3.25
_cell_volume 1471.38(15)
_computing_cell_refinement 'RAPID AUTO'
_computing_data_collection 'RAPID AUTO'
_computing_data_reduction 'RAPID AUTO'
_computing_molecular_graphics 'Yadokari-XG 2009'
_computing_publication_material 'Yadokari-XG 2009'
_computing_structure_refinement 'SHELXL-97 (Sheldrick, 1997)'
_computing_structure_solution 'SIR97 (Giacovazzo et al, 1997)'
_diffrn_ambient_temperature 280(2)
_diffrn_detector_area_resol_mean 10.000
_diffrn_measured_fraction_theta_full 0.987
_diffrn_measured_fraction_theta_max 0.987
_diffrn_measurement_device_type 'Rigaku R-AXIS VII'
_diffrn_measurement_method \w
_diffrn_radiation_monochromator graphite
_diffrn_radiation_source 'fine-focus sealed tube'
_diffrn_radiation_type MoK\a
_diffrn_radiation_wavelength 0.71075
_diffrn_reflns_av_R_equivalents 0.0240
_diffrn_reflns_av_sigmaI/netI 0.0363
_diffrn_reflns_limit_h_max 14
_diffrn_reflns_limit_h_min -14
_diffrn_reflns_limit_k_max 15
_diffrn_reflns_limit_k_min -14
_diffrn_reflns_limit_l_max 16
_diffrn_reflns_limit_l_min -16
_diffrn_reflns_number 11852
_diffrn_reflns_theta_full 27.48
_diffrn_reflns_theta_max 27.48
_diffrn_reflns_theta_min 3.25
_exptl_absorpt_coefficient_mu 1.333
_exptl_absorpt_correction_T_max 1.0000
_exptl_absorpt_correction_T_min 0.7801
_exptl_absorpt_correction_type multi-scan
_exptl_absorpt_process_details 'ABSCOR (Rigaku, 1995)'
_exptl_crystal_colour colorless
_exptl_crystal_density_diffrn 1.378
_exptl_crystal_density_method 'not measured'
_exptl_crystal_description block
_exptl_crystal_F_000 628
_exptl_crystal_size_max 0.20
_exptl_crystal_size_mid 0.10
_exptl_crystal_size_min 0.10
_refine_diff_density_max 0.783
_refine_diff_density_min -0.462
_refine_diff_density_rms 0.072
_refine_ls_extinction_method none
_refine_ls_goodness_of_fit_ref 1.090
_refine_ls_hydrogen_treatment constr
_refine_ls_matrix_type full
_refine_ls_number_parameters 267
_refine_ls_number_reflns 6651
_refine_ls_number_restraints 0
_refine_ls_restrained_S_all 1.090
_refine_ls_R_factor_all 0.0671
_refine_ls_R_factor_gt 0.0503
_refine_ls_shift/su_max 0.001
_refine_ls_shift/su_mean 0.000
_refine_ls_structure_factor_coef Fsqd
_refine_ls_weighting_details 'calc w=1/[\s^2^(Fo^2^)+(0.0633P)^2^+1.0877P] where P=(Fo^2^+2Fc^2^)/3'
_refine_ls_weighting_scheme calc
_refine_ls_wR_factor_gt 0.1301
_refine_ls_wR_factor_ref 0.1384
_reflns_number_gt 5318
_reflns_number_total 6651
_reflns_threshold_expression >2sigma(I)
_cod_data_source_file ma301505j_si_002.cif
_cod_data_source_block (nBu4N)[SnCl5(THF)]
_cod_original_cell_volume 1471.38(12)
_cod_original_sg_symbol_H-M P-1
_cod_database_code 1508549

loop_
_symmetry_equiv_pos_as_xyz
'x, y, z'
'-x, -y, -z'

loop_
_atom_site_label
_atom_site_type_symbol
_atom_site_fract_x
_atom_site_fract_y
_atom_site_fract_z
_atom_site_U_iso_or_equiv
_atom_site_adp_type
_atom_site_occupancy
_atom_site_symmetry_multiplicity
_atom_site_calc_flag
_atom_site_refinement_flags
_atom_site_disorder_assembly
_atom_site_disorder_group
Sn1 Sn -0.18900(3) -0.18753(2) 0.81915(3) 0.06321(13) Uani 1 1 d . . .
Cl1 Cl -0.15779(16) -0.30033(13) 0.99109(15) 0.1019(4) Uani 1 1 d . . .
Cl2 Cl -0.05803(13) -0.01387(12) 0.77982(13) 0.0895(4) Uani 1 1 d . . .
Cl3 Cl -0.38002(12) -0.09738(12) 0.92894(13) 0.0842(3) Uani 1 1 d . . .
Cl4 Cl -0.32939(15) -0.34248(12) 0.83531(18) 0.1050(5) Uani 1 1 d . . .
Cl5 Cl -0.00274(17) -0.25920(16) 0.68157(19) 0.1233(6) Uani 1 1 d . . .
O1 O -0.2148(5) -0.0835(3) 0.6535(4) 0.1034(12) Uani 1 1 d . . .
N1 N -0.2120(3) 0.2778(3) 0.9621(3) 0.0640(8) Uani 1 1 d . . .
C1 C -0.2398(10) 0.0369(7) 0.6219(8) 0.151(3) Uani 1 1 d . . .
H1 H -0.1589 0.0876 0.5826 0.181 Uiso 1 1 calc R . .
H1A H -0.2993 0.0593 0.6927 0.181 Uiso 1 1 calc R . .
C2 C -0.3006(11) 0.0483(10) 0.5376(10) 0.169(4) Uani 1 1 d . . .
H2 H -0.3922 0.0648 0.5748 0.203 Uiso 1 1 calc R . .
H2A H -0.2551 0.1128 0.4642 0.203 Uiso 1 1 calc R . .
C3 C -0.2894(14) -0.0619(15) 0.5119(12) 0.215(6) Uani 1 1 d . . .
H3 H -0.2542 -0.0491 0.4256 0.258 Uiso 1 1 calc R . .
H3A H -0.3746 -0.1058 0.5509 0.258 Uiso 1 1 calc R . .
C4 C -0.2024(13) -0.1260(10) 0.5577(9) 0.190(5) Uani 1 1 d . . .
H4 H -0.2264 -0.2111 0.5864 0.228 Uiso 1 1 calc R . .
H4A H -0.1127 -0.1114 0.4954 0.228 Uiso 1 1 calc R . .
C5 C -0.3114(5) 0.3353(4) 0.9160(5) 0.0781(12) Uani 1 1 d . . .
H5 H -0.3978 0.3202 0.9836 0.094 Uiso 1 1 calc R . .
H5A H -0.2909 0.4211 0.8855 0.094 Uiso 1 1 calc R . .
C6 C -0.3175(6) 0.2935(5) 0.8186(5) 0.0881(14) Uani 1 1 d . . .
H6 H -0.3438 0.2087 0.8491 0.106 Uiso 1 1 calc R . .
H6A H -0.2313 0.3058 0.7509 0.106 Uiso 1 1 calc R . .
C7 C -0.4148(8) 0.3616(7) 0.7773(7) 0.121(2) Uani 1 1 d . . .
H7 H -0.5023 0.3417 0.8432 0.145 Uiso 1 1 calc R . .
H7A H -0.3943 0.4465 0.7568 0.145 Uiso 1 1 calc R . .
C8 C -0.4139(12) 0.3342(9) 0.6698(9) 0.190(5) Uani 1 1 d . . .
H8 H -0.3266 0.3502 0.6055 0.285 Uiso 1 1 calc R . .
H8A H -0.4728 0.3833 0.6437 0.285 Uiso 1 1 calc R . .
H8B H -0.4416 0.2515 0.6917 0.285 Uiso 1 1 calc R . .
C9 C -0.2094(5) 0.3408(4) 1.0500(5) 0.0842(14) Uani 1 1 d . . .
H9 H -0.1368 0.3136 1.0696 0.101 Uiso 1 1 calc R . .
H9A H -0.1917 0.4258 1.0090 0.101 Uiso 1 1 calc R . .
C10 C -0.3313(6) 0.3225(6) 1.1652(5) 0.0952(16) Uani 1 1 d . . .
H10 H -0.3510 0.2377 1.2072 0.114 Uiso 1 1 calc R . .
H10A H -0.4044 0.3525 1.1474 0.114 Uiso 1 1 calc R . .
C11 C -0.3158(7) 0.3862(6) 1.2460(6) 0.1041(18) Uani 1 1 d . . .
H11 H -0.2374 0.3617 1.2569 0.125 Uiso 1 1 calc R . .
H11A H -0.3037 0.4716 1.2064 0.125 Uiso 1 1 calc R . .
C12 C -0.4296(8) 0.3614(7) 1.3657(6) 0.133(3) Uani 1 1 d . . .
H12 H -0.5088 0.3776 1.3556 0.199 Uiso 1 1 calc R . .
H12A H -0.4198 0.4115 1.4089 0.199 Uiso 1 1 calc R . .
H12B H -0.4343 0.2791 1.4103 0.199 Uiso 1 1 calc R . .
C13 C -0.0752(5) 0.2911(5) 0.8606(5) 0.0919(15) Uani 1 1 d . . .
H13 H -0.0157 0.2580 0.8960 0.110 Uiso 1 1 calc R . .
H13A H -0.0749 0.2425 0.8112 0.110 Uiso 1 1 calc R . .
C14 C -0.0208(6) 0.4133(7) 0.7797(7) 0.123(2) Uani 1 1 d . . .
H14 H -0.0139 0.4612 0.8270 0.148 Uiso 1 1 calc R . .
H14A H -0.0818 0.4492 0.7472 0.148 Uiso 1 1 calc R . .
C15 C 0.1116(8) 0.4173(8) 0.6769(8) 0.151(3) Uani 1 1 d . . .
H15 H 0.1472 0.4998 0.6407 0.181 Uiso 1 1 calc R . .
H15A H 0.1688 0.3731 0.7102 0.181 Uiso 1 1 calc R . .
C16 C 0.1187(14) 0.3738(12) 0.5860(11) 0.249(7) Uani 1 1 d . . .
H16 H 0.1161 0.2881 0.6117 0.373 Uiso 1 1 calc R . .
H16A H 0.1993 0.4047 0.5153 0.373 Uiso 1 1 calc R . .
H16B H 0.0457 0.3981 0.5675 0.373 Uiso 1 1 calc R . .
C17 C -0.2544(5) 0.1455(4) 1.0251(5) 0.0818(13) Uani 1 1 d . . .
H17 H -0.3461 0.1377 1.0825 0.098 Uiso 1 1 calc R . .
H17A H -0.2476 0.1075 0.9654 0.098 Uiso 1 1 calc R . .
C18 C -0.1777(7) 0.0810(5) 1.0891(7) 0.109(2) Uani 1 1 d . B .
H18 H -0.1865 0.1173 1.1506 0.131 Uiso 1 1 calc R . .
H18A H -0.0857 0.0904 1.0323 0.131 Uiso 1 1 calc R . .
C19 C -0.2179(9) -0.0479(6) 1.1468(7) 0.126(3) Uani 1 1 d . . .
H19 H -0.2096 -0.0856 1.0865 0.152 Uiso 0.50 1 calc PR A 1
H19A H -0.1614 -0.0855 1.1841 0.152 Uiso 0.50 1 calc PR A 1
H19B H -0.2289 -0.0684 1.0837 0.152 Uiso 0.50 1 calc PR A 2
H19C H -0.1353 -0.0793 1.1429 0.152 Uiso 0.50 1 calc PR A 2
C20 C -0.302(4) -0.1280(17) 1.243(2) 0.27(2) Uani 0.50 1 d P B 2
H20 H -0.3849 -0.1280 1.2399 0.408 Uiso 0.50 1 calc PR B 2
H20A H -0.3130 -0.1088 1.3143 0.408 Uiso 0.50 1 calc PR B 2
H20B H -0.2688 -0.2056 1.2458 0.408 Uiso 0.50 1 calc PR B 2
C21 C -0.3406(14) -0.0619(14) 1.2291(17) 0.121(6) Uani 0.50 1 d P B 1
H21 H -0.3632 -0.1448 1.2739 0.181 Uiso 0.50 1 calc PR B 1
H21A H -0.3974 -0.0347 1.1904 0.181 Uiso 0.50 1 calc PR B 1
H21B H -0.3506 -0.0163 1.2829 0.181 Uiso 0.50 1 calc PR B 1

loop_
_atom_site_aniso_label
_atom_site_aniso_U_11
_atom_site_aniso_U_22
_atom_site_aniso_U_33
_atom_site_aniso_U_23
_atom_site_aniso_U_13
_atom_site_aniso_U_12
Sn1 0.05816(18) 0.05561(18) 0.0858(2) -0.02427(14) -0.03859(16) 0.00876(12)
Cl1 0.1054(10) 0.0873(9) 0.1213(11) -0.0027(8) -0.0741(9) 0.0027(7)
Cl2 0.0846(8) 0.0784(8) 0.1098(10) -0.0205(7) -0.0479(7) -0.0147(6)
Cl3 0.0695(7) 0.0803(8) 0.1022(9) -0.0374(7) -0.0313(6) 0.0152(6)
Cl4 0.0985(9) 0.0692(7) 0.1826(16) -0.0538(9) -0.0825(10) 0.0119(7)
Cl5 0.0927(10) 0.1085(12) 0.1455(15) -0.0526(11) -0.0250(10) 0.0355(9)
O1 0.156(4) 0.086(3) 0.097(3) -0.036(2) -0.077(3) 0.030(2)
N1 0.0584(19) 0.0595(19) 0.084(2) -0.0267(17) -0.0375(17) 0.0111(15)
C1 0.215(10) 0.105(5) 0.161(7) -0.009(5) -0.130(7) 0.031(6)
C2 0.170(8) 0.182(10) 0.175(9) -0.009(8) -0.123(8) 0.036(7)
C3 0.255(14) 0.286(17) 0.205(11) -0.104(12) -0.174(11) 0.053(13)
C4 0.279(14) 0.223(11) 0.142(7) -0.101(8) -0.137(9) 0.077(10)
C5 0.080(3) 0.070(3) 0.097(3) -0.023(2) -0.051(3) 0.009(2)
C6 0.096(4) 0.086(3) 0.094(4) -0.026(3) -0.052(3) 0.005(3)
C7 0.146(6) 0.121(5) 0.128(5) -0.021(4) -0.097(5) 0.011(4)
C8 0.293(14) 0.170(9) 0.205(10) -0.059(7) -0.194(10) 0.018(9)
C9 0.083(3) 0.072(3) 0.122(4) -0.041(3) -0.060(3) 0.016(2)
C10 0.089(4) 0.108(4) 0.114(4) -0.051(4) -0.056(3) 0.019(3)
C11 0.120(5) 0.108(4) 0.108(4) -0.053(4) -0.058(4) 0.015(4)
C12 0.164(7) 0.144(6) 0.110(5) -0.048(5) -0.073(5) 0.034(5)
C13 0.067(3) 0.110(4) 0.104(4) -0.039(3) -0.037(3) 0.006(3)
C14 0.090(4) 0.122(5) 0.133(5) -0.034(4) -0.026(4) -0.023(4)
C15 0.115(6) 0.145(7) 0.149(7) -0.065(6) 0.001(5) -0.026(5)
C16 0.282(16) 0.253(14) 0.178(11) -0.126(11) -0.024(10) -0.020(12)
C17 0.099(4) 0.061(3) 0.104(4) -0.031(3) -0.058(3) 0.015(2)
C18 0.138(5) 0.083(4) 0.134(5) -0.041(4) -0.082(5) 0.041(4)
C19 0.183(8) 0.084(4) 0.143(6) -0.019(4) -0.109(6) 0.011(5)
C20 0.44(5) 0.089(13) 0.143(17) -0.012(13) 0.00(2) -0.09(2)
C21 0.077(7) 0.103(10) 0.165(14) 0.026(10) -0.078(9) -0.006(7)

loop_
_atom_type_symbol
_atom_type_description
_atom_type_scat_dispersion_real
_atom_type_scat_dispersion_imag
_atom_type_scat_source
C C 0.0033 0.0016 'International Tables Vol C Tables 4.2.6.8 and 6.1.1.4'
H H 0.0000 0.0000 'International Tables Vol C Tables 4.2.6.8 and 6.1.1.4'
N N 0.0061 0.0033 'International Tables Vol C Tables 4.2.6.8 and 6.1.1.4'
O O 0.0106 0.0060 'International Tables Vol C Tables 4.2.6.8 and 6.1.1.4'
Cl Cl 0.1484 0.1585 'International Tables Vol C Tables 4.2.6.8 and 6.1.1.4'
Sn Sn -0.6537 1.4246 'International Tables Vol C Tables 4.2.6.8 and 6.1.1.4'

loop_
_geom_angle_atom_site_label_1
_geom_angle_atom_site_label_2
_geom_angle_atom_site_label_3
_geom_angle
O1 Sn1 Cl1 178.53(11)
O1 Sn1 Cl5 84.89(12)
Cl1 Sn1 Cl5 93.68(7)
O1 Sn1 Cl3 85.90(11)
Cl1 Sn1 Cl3 95.53(6)
Cl5 Sn1 Cl3 170.79(6)
O1 Sn1 Cl4 86.16(12)
Cl1 Sn1 Cl4 93.53(6)
Cl5 Sn1 Cl4 90.49(6)
Cl3 Sn1 Cl4 89.05(5)
O1 Sn1 Cl2 85.20(11)
Cl1 Sn1 Cl2 95.14(5)
Cl5 Sn1 Cl2 90.29(6)
Cl3 Sn1 Cl2 88.79(5)
Cl4 Sn1 Cl2 171.22(5)
C1 O1 C4 106.1(6)
C1 O1 Sn1 127.3(4)
C4 O1 Sn1 126.5(5)
C13 N1 C17 109.2(4)
C13 N1 C5 111.8(4)
C17 N1 C5 108.6(3)
C13 N1 C9 108.4(4)
C17 N1 C9 111.0(4)
C5 N1 C9 108.0(3)
O1 C1 C2 105.3(7)
O1 C1 H1 110.7
C2 C1 H1 110.7
O1 C1 H1A 110.7
C2 C1 H1A 110.7
H1 C1 H1A 108.8
C3 C2 C1 106.4(8)
C3 C2 H2 110.4
C1 C2 H2 110.4
C3 C2 H2A 110.4
C1 C2 H2A 110.4
H2 C2 H2A 108.6
C2 C3 C4 106.0(9)
C2 C3 H3 110.5
C4 C3 H3 110.5
C2 C3 H3A 110.5
C4 C3 H3A 110.5
H3 C3 H3A 108.7
O1 C4 C3 106.0(8)
O1 C4 H4 110.5
C3 C4 H4 110.5
O1 C4 H4A 110.5
C3 C4 H4A 110.5
H4 C4 H4A 108.7
C6 C5 N1 115.5(4)
C6 C5 H5 108.4
N1 C5 H5 108.4
C6 C5 H5A 108.4
N1 C5 H5A 108.4
H5 C5 H5A 107.5
C5 C6 C7 110.0(5)
C5 C6 H6 109.7
C7 C6 H6 109.7
C5 C6 H6A 109.7
C7 C6 H6A 109.7
H6 C6 H6A 108.2
C8 C7 C6 112.6(7)
C8 C7 H7 109.1
C6 C7 H7 109.1
C8 C7 H7A 109.1
C6 C7 H7A 109.1
H7 C7 H7A 107.8
C7 C8 H8 109.5
C7 C8 H8A 109.5
H8 C8 H8A 109.5
C7 C8 H8B 109.5
H8 C8 H8B 109.5
H8A C8 H8B 109.5
C10 C9 N1 116.0(4)
C10 C9 H9 108.3
N1 C9 H9 108.3
C10 C9 H9A 108.3
N1 C9 H9A 108.3
H9 C9 H9A 107.4
C9 C10 C11 111.2(5)
C9 C10 H10 109.4
C11 C10 H10 109.4
C9 C10 H10A 109.4
C11 C10 H10A 109.4
H10 C10 H10A 108.0
C12 C11 C10 113.0(6)
C12 C11 H11 109.0
C10 C11 H11 109.0
C12 C11 H11A 109.0
C10 C11 H11A 109.0
H11 C11 H11A 107.8
C11 C12 H12 109.5
C11 C12 H12A 109.5
H12 C12 H12A 109.5
C11 C12 H12B 109.5
H12 C12 H12B 109.5
H12A C12 H12B 109.5
C14 C13 N1 117.7(5)
C14 C13 H13 107.9
N1 C13 H13 107.9
C14 C13 H13A 107.9
N1 C13 H13A 107.9
H13 C13 H13A 107.2
C13 C14 C15 114.1(7)
C13 C14 H14 108.7
C15 C14 H14 108.7
C13 C14 H14A 108.7
C15 C14 H14A 108.7
H14 C14 H14A 107.6
C16 C15 C14 118.1(9)
C16 C15 H15 107.8
C14 C15 H15 107.8
C16 C15 H15A 107.8
C14 C15 H15A 107.8
H15 C15 H15A 107.1
C15 C16 H16 109.5
C15 C16 H16A 109.5
H16 C16 H16A 109.5
C15 C16 H16B 109.5
H16 C16 H16B 109.5
H16A C16 H16B 109.5
C18 C17 N1 114.8(4)
C18 C17 H17 108.6
N1 C17 H17 108.6
C18 C17 H17A 108.6
N1 C17 H17A 108.6
H17 C17 H17A 107.5
C17 C18 C19 113.9(6)
C17 C18 H18 108.8
C19 C18 H18 108.8
C17 C18 H18A 108.8
C19 C18 H18A 108.8
H18 C18 H18A 107.7
C21 C19 C20 39.0(15)
C21 C19 C18 109.4(10)
C20 C19 C18 144.8(14)
C21 C19 H19 109.8
C20 C19 H19 98.7
C18 C19 H19 109.8
C21 C19 H19A 109.8
C20 C19 H19A 79.0
C18 C19 H19A 109.8
H19 C19 H19A 108.2
C21 C19 H19B 100.3
C20 C19 H19B 100.7
C18 C19 H19B 100.7
H19 C19 H19B 17.5
H19A C19 H19B 125.7
C21 C19 H19C 136.4
C20 C19 H19C 100.7
C18 C19 H19C 100.7
H19 C19 H19C 87.8
H19A C19 H19C 27.9
H19B C19 H19C 104.4
C19 C20 H20 109.5
C19 C20 H20A 109.5
H20 C20 H20A 109.5
C19 C20 H20B 109.5
H20 C20 H20B 109.5
H20A C20 H20B 109.5
C19 C21 H21 109.5
C19 C21 H21A 109.5
C19 C21 H21B 109.5

loop_
_geom_bond_atom_site_label_1
_geom_bond_atom_site_label_2
_geom_bond_distance
Sn1 O1 2.255(4)
Sn1 Cl1 2.3819(14)
Sn1 Cl5 2.3891(15)
Sn1 Cl3 2.3949(12)
Sn1 Cl4 2.3970(12)
Sn1 Cl2 2.3975(12)
O1 C1 1.399(8)
O1 C4 1.411(8)
N1 C13 1.514(6)
N1 C17 1.523(6)
N1 C5 1.523(5)
N1 C9 1.534(6)
C1 C2 1.489(11)
C1 H1 0.9700
C1 H1A 0.9700
C2 C3 1.412(13)
C2 H2 0.9700
C2 H2A 0.9700
C3 C4 1.426(13)
C3 H3 0.9700
C3 H3A 0.9700
C4 H4 0.9700
C4 H4A 0.9700
C5 C6 1.502(7)
C5 H5 0.9700
C5 H5A 0.9700
C6 C7 1.511(8)
C6 H6 0.9700
C6 H6A 0.9700
C7 C8 1.505(10)
C7 H7 0.9700
C7 H7A 0.9700
C8 H8 0.9600
C8 H8A 0.9600
C8 H8B 0.9600
C9 C10 1.493(8)
C9 H9 0.9700
C9 H9A 0.9700
C10 C11 1.518(7)
C10 H10 0.9700
C10 H10A 0.9700
C11 C12 1.479(9)
C11 H11 0.9700
C11 H11A 0.9700
C12 H12 0.9600
C12 H12A 0.9600
C12 H12B 0.9600
C13 C14 1.484(8)
C13 H13 0.9700
C13 H13A 0.9700
C14 C15 1.502(9)
C14 H14 0.9700
C14 H14A 0.9700
C15 C16 1.379(12)
C15 H15 0.9700
C15 H15A 0.9700
C16 H16 0.9600
C16 H16A 0.9600
C16 H16B 0.9600
C17 C18 1.476(7)
C17 H17 0.9700
C17 H17A 0.9700
C18 C19 1.479(9)
C18 H18 0.9700
C18 H18A 0.9700
C19 C21 1.316(17)
C19 C20 1.32(2)
C19 H19 0.9700
C19 H19A 0.9700
C19 H19B 0.9700
C19 H19C 0.9700
C20 H20 0.9600
C20 H20A 0.9600
C20 H20B 0.9600
C21 H21 0.9600
C21 H21A 0.9600
C21 H21B 0.9600

loop_
_geom_torsion_atom_site_label_1
_geom_torsion_atom_site_label_2
_geom_torsion_atom_site_label_3
_geom_torsion_atom_site_label_4
_geom_torsion
Cl1 Sn1 O1 C1 -147(4)
Cl5 Sn1 O1 C1 -133.7(7)
Cl3 Sn1 O1 C1 46.1(7)
Cl4 Sn1 O1 C1 135.5(7)
Cl2 Sn1 O1 C1 -43.0(7)
Cl1 Sn1 O1 C4 30(5)
Cl5 Sn1 O1 C4 42.9(8)
Cl3 Sn1 O1 C4 -137.3(8)
Cl4 Sn1 O1 C4 -47.9(8)
Cl2 Sn1 O1 C4 133.6(8)
C4 O1 C1 C2 25.2(10)
Sn1 O1 C1 C2 -157.7(6)
O1 C1 C2 C3 -8.4(14)
C1 C2 C3 C4 -11.4(16)
C1 O1 C4 C3 -33.0(12)
Sn1 O1 C4 C3 149.8(8)
C2 C3 C4 O1 27.2(15)
C13 N1 C5 C6 54.8(6)
C17 N1 C5 C6 -65.6(5)
C9 N1 C5 C6 174.0(4)
N1 C5 C6 C7 -177.3(5)
C5 C6 C7 C8 173.2(7)
C13 N1 C9 C10 -171.6(4)
C17 N1 C9 C10 -51.8(5)
C5 N1 C9 C10 67.1(5)
N1 C9 C10 C11 178.5(4)
C9 C10 C11 C12 -174.7(6)
C17 N1 C13 C14 173.9(5)
C5 N1 C13 C14 53.8(6)
C9 N1 C13 C14 -65.1(6)
N1 C13 C14 C15 -176.1(6)
C13 C14 C15 C16 70.3(13)
C13 N1 C17 C18 65.9(6)
C5 N1 C17 C18 -172.0(5)
C9 N1 C17 C18 -53.5(6)
N1 C17 C18 C19 -178.4(6)
C17 C18 C19 C21 -62.0(11)
C17 C18 C19 C20 -83(3)
